data_7235891
loop_
_publ_author_name
'Tan, Chen'
'Ye, Weijian'
'Yao, Juan'
'Liu, Juanjuan'
'Xue, Shuwen'
'Li, Yang'
'Wang, Cunde'

_publ_section_title
;
 Efficient strategy for construction of 6-carbamoylfulvene-6-carboxylate
 skeletons via [3&#x00A0;+ 2] cycloaddition of 1-cyanocyclopropane 1-ester
 with \b-nitrostyrenes
;
_journal_issue 34
_journal_name_full 'RSC Advances'
_journal_page_first 26491
_journal_paper_doi 10.1039/C5RA02918J
_journal_volume 5
_journal_year 2015
_chemical_formula_moiety 'C31 H29 N O5'
_chemical_formula_sum 'C31 H29 N O5'
_chemical_formula_weight 495.55
_space_group_IT_number 2
_space_group_name_Hall '-P 1'
_space_group_name_H-M_alt 'P -1'
_symmetry_cell_setting triclinic
_symmetry_space_group_name_H-M 'P -1'
_atom_sites_solution_hydrogens geom
_atom_sites_solution_primary direct
_atom_sites_solution_secondary difmap
_audit_creation_method SHELXL-97
_audit_update_record
;
2014-12-04 deposited with the CCDC.
2015-03-10 downloaded from the CCDC.
;
_cell_angle_alpha 78.469(4)
_cell_angle_beta 88.020(4)
_cell_angle_gamma 82.246(4)
_cell_formula_units_Z 2
_cell_length_a 5.8328(6)
_cell_length_b 11.8968(14)
_cell_length_c 19.757(2)
_cell_measurement_reflns_used 8670
_cell_measurement_temperature 296.15
_cell_measurement_theta_max 24.73
_cell_measurement_theta_min 2.22
_cell_volume 1331.0(2)
_computing_cell_refinement 'Bruker SMART'
_computing_data_collection 'Bruker SMART'
_computing_data_reduction 'Bruker SAINT'
_computing_molecular_graphics 'Bruker SHELXTL'
_computing_publication_material 'Bruker SHELXTL'
_computing_structure_refinement 'Bruker SHELXTL'
_computing_structure_solution 'Bruker SHELXTL'
_diffrn_ambient_temperature 296.15
_diffrn_measured_fraction_theta_full 0.998
_diffrn_measured_fraction_theta_max 0.998
_diffrn_measurement_device_type 'CCD area detector'
_diffrn_measurement_method 'phi and omega scans'
_diffrn_radiation_monochromator graphite
_diffrn_radiation_source 'sealed tube'
_diffrn_radiation_type MoK\a
_diffrn_radiation_wavelength 0.71073
_diffrn_reflns_av_R_equivalents 0.0410
_diffrn_reflns_av_sigmaI/netI 0.0337
_diffrn_reflns_limit_h_max 6
_diffrn_reflns_limit_h_min -6
_diffrn_reflns_limit_k_max 14
_diffrn_reflns_limit_k_min -14
_diffrn_reflns_limit_l_max 23
_diffrn_reflns_limit_l_min -23
_diffrn_reflns_number 24435
_diffrn_reflns_theta_full 24.99
_diffrn_reflns_theta_max 24.99
_diffrn_reflns_theta_min 1.87
_exptl_absorpt_coefficient_mu 0.084
_exptl_crystal_colour red
_exptl_crystal_density_diffrn 1.237
_exptl_crystal_density_method 'not measured'
_exptl_crystal_description BLOCK
_exptl_crystal_F_000 524
_exptl_crystal_size_max 0.35
_exptl_crystal_size_mid 0.33
_exptl_crystal_size_min 0.30
_refine_diff_density_max 0.188
_refine_diff_density_min -0.221
_refine_diff_density_rms 0.044
_refine_ls_extinction_method none
_refine_ls_goodness_of_fit_ref 0.937
_refine_ls_hydrogen_treatment mixed
_refine_ls_matrix_type full
_refine_ls_number_parameters 346
_refine_ls_number_reflns 4649
_refine_ls_number_restraints 0
_refine_ls_restrained_S_all 0.937
_refine_ls_R_factor_all 0.0743
_refine_ls_R_factor_gt 0.0476
_refine_ls_shift/su_max 0.089
_refine_ls_shift/su_mean 0.002
_refine_ls_structure_factor_coef Fsqd
_refine_ls_weighting_details 'calc w=1/[\s^2^(Fo^2^)+(0.1001P)^2^+0.1391P] where P=(Fo^2^+2Fc^2^)/3'
_refine_ls_weighting_scheme calc
_refine_ls_wR_factor_gt 0.1320
_refine_ls_wR_factor_ref 0.1447
_reflns_number_gt 3297
_reflns_number_total 4654
_reflns_threshold_expression >2sigma(I)
_cod_data_source_file c5ra02918j2.cif
_cod_data_source_block 001
_cod_depositor_comments
;
The following automatic conversions were performed:

data item '_symmetry_cell_setting' value 'Triclinic' was changed to
'triclinic' in accordance with the
/home/saulius/struct/COD-crude-data/automatic-downloads/DataCite-retrospective/RSC/depositions/lib/dictionaries/cif_core.dic
dictionary named 'cif_core.dic' version 2.4.2 last updated on
2011-04-26.

Automatic conversion script
Id: cif_fix_values 6909 2019-04-08 15:41:33Z antanas 
;
_cod_original_cell_volume 1331.0(3)
_cod_original_sg_symbol_H-M 'P-1   '
_cod_database_code 7235891

loop_
_symmetry_equiv_pos_as_xyz
'x, y, z'
'-x, -y, -z'

loop_
_atom_site_label
_atom_site_type_symbol
_atom_site_fract_x
_atom_site_fract_y
_atom_site_fract_z
_atom_site_U_iso_or_equiv
_atom_site_adp_type
_atom_site_occupancy
_atom_site_symmetry_multiplicity
_atom_site_calc_flag
_atom_site_refinement_flags
O4 O 0.7295(2) 0.14758(11) 0.18112(7) 0.0593(4) Uani 1 1 d .
O3 O 0.6929(3) 0.49485(13) 0.07037(7) 0.0641(4) Uani 1 1 d .
O1 O -0.2070(2) 0.72754(13) 0.46738(7) 0.0657(4) Uani 1 1 d .
C2 C 0.6883(3) 0.31518(15) 0.30062(9) 0.0401(4) Uani 1 1 d .
C4 C 0.4101(3) 0.46866(15) 0.31252(9) 0.0425(4) Uani 1 1 d .
C1 C 0.6082(3) 0.37945(14) 0.23096(8) 0.0384(4) Uani 1 1 d .
C6 C 0.3287(3) 0.57554(15) 0.19006(8) 0.0394(4) Uani 1 1 d .
C5 C 0.4376(3) 0.47845(15) 0.24325(8) 0.0401(4) Uani 1 1 d .
O2 O 0.0280(3) 0.86412(12) 0.05160(8) 0.0721(5) Uani 1 1 d .
N1 N 0.4135(3) 0.38110(17) 0.07124(10) 0.0596(5) Uani 1 1 d .
C27 C 0.6636(3) 0.34891(15) 0.16976(9) 0.0403(4) Uani 1 1 d .
C29 C 0.8243(3) 0.24361(16) 0.16024(9) 0.0458(5) Uani 1 1 d .
C28 C 0.5859(3) 0.41790(16) 0.09932(9) 0.0447(5) Uani 1 1 d .
C15 C -0.0484(3) 0.66507(16) 0.43204(9) 0.0472(5) Uani 1 1 d .
C18 C 0.8621(3) 0.21149(15) 0.31813(9) 0.0400(4) Uani 1 1 d .
C9 C 0.1186(3) 0.76525(16) 0.09583(9) 0.0487(5) Uani 1 1 d .
C19 C 1.0854(3) 0.20641(16) 0.29099(10) 0.0462(5) Uani 1 1 d .
H19 H 1.1304 0.2718 0.2600 0.055 Uiso 1 1 calc R
C12 C 0.2519(3) 0.53951(15) 0.35190(9) 0.0439(4) Uani 1 1 d .
C11 C 0.1394(3) 0.56809(16) 0.15200(9) 0.0482(5) Uani 1 1 d .
H11 H 0.0789 0.4964 0.1584 0.058 Uiso 1 1 calc R
C3 C 0.5684(3) 0.36819(16) 0.34653(9) 0.0460(5) Uani 1 1 d .
H3 H 0.5834 0.3440 0.3952 0.055 Uiso 1 1 calc R
C16 C 0.1666(3) 0.61484(18) 0.45637(10) 0.0541(5) Uani 1 1 d .
H16 H 0.2144 0.6224 0.5006 0.065 Uiso 1 1 calc R
C17 C 0.3133(3) 0.55326(18) 0.41632(10) 0.0527(5) Uani 1 1 d .
H17 H 0.4617 0.5192 0.4338 0.063 Uiso 1 1 calc R
C10 C 0.0346(3) 0.66102(16) 0.10493(9) 0.0507(5) Uani 1 1 d .
H10 H -0.0945 0.6528 0.0791 0.061 Uiso 1 1 calc R
C20 C 1.2425(3) 0.10811(17) 0.30830(11) 0.0568(5) Uani 1 1 d .
H20 H 1.3933 0.1067 0.2884 0.068 Uiso 1 1 calc R
C14 C -0.1159(3) 0.65189(19) 0.36785(11) 0.0576(5) Uani 1 1 d .
H14 H -0.2651 0.6856 0.3509 0.069 Uiso 1 1 calc R
C7 C 0.4097(3) 0.68191(16) 0.17997(10) 0.0520(5) Uani 1 1 d .
H7 H 0.5395 0.6901 0.2055 0.062 Uiso 1 1 calc R
C21 C 1.1861(3) 0.01160(18) 0.35386(12) 0.0645(6) Uani 1 1 d .
C23 C 0.8076(3) 0.11585(16) 0.36547(10) 0.0505(5) Uani 1 1 d .
H23 H 0.6579 0.1176 0.3861 0.061 Uiso 1 1 calc R
C8 C 0.3073(4) 0.77523(17) 0.13425(12) 0.0599(6) Uani 1 1 d .
H8 H 0.3654 0.8474 0.1287 0.072 Uiso 1 1 calc R
C13 C 0.0305(3) 0.59084(18) 0.32872(10) 0.0547(5) Uani 1 1 d .
H13 H -0.0189 0.5829 0.2848 0.066 Uiso 1 1 calc R
C22 C 0.9667(4) 0.01820(18) 0.38314(12) 0.0620(6) Uani 1 1 d .
H22 H 0.9250 -0.0458 0.4160 0.074 Uiso 1 1 calc R
C26 C -0.1358(4) 0.7483(2) 0.53127(11) 0.0727(7) Uani 1 1 d .
H26A H -0.1017 0.6745 0.5638 0.109 Uiso 1 1 calc R
H26B H -0.2599 0.7975 0.5502 0.109 Uiso 1 1 calc R
H26C H 0.0033 0.7872 0.5239 0.109 Uiso 1 1 calc R
C25 C -0.1704(4) 0.8594(2) 0.01327(12) 0.0733(7) Uani 1 1 d .
H25A H -0.1321 0.8042 -0.0174 0.110 Uiso 1 1 calc R
H25B H -0.2216 0.9363 -0.0143 0.110 Uiso 1 1 calc R
H25C H -0.2947 0.8345 0.0451 0.110 Uiso 1 1 calc R
C30 C 0.8686(5) 0.0409(2) 0.16982(15) 0.0865(8) Uani 1 1 d .
H30A H 0.8770 0.0394 0.1199 0.104 Uiso 1 1 calc R
H30B H 1.0279 0.0369 0.1867 0.104 Uiso 1 1 calc R
C24 C 1.3551(4) -0.0976(2) 0.3718(2) 0.1102(11) Uani 1 1 d .
H24A H 1.5135 -0.0785 0.3645 0.165 Uiso 1 1 calc R
H24B H 1.3276 -0.1513 0.3421 0.165 Uiso 1 1 calc R
H24C H 1.3339 -0.1338 0.4202 0.165 Uiso 1 1 calc R
C31 C 0.7611(7) -0.0569(2) 0.2070(2) 0.1196(12) Uani 1 1 d .
H31A H 0.7545 -0.0551 0.2564 0.179 Uiso 1 1 calc R
H31B H 0.8524 -0.1291 0.1998 0.179 Uiso 1 1 calc R
H31C H 0.6040 -0.0525 0.1897 0.179 Uiso 1 1 calc R
O5 O 1.0106(3) 0.24755(13) 0.13253(7) 0.0646(4) Uani 1 1 d .
H1A H 0.356(4) 0.414(2) 0.0326(14) 0.078(8) Uiso 1 1 d .
H1B H 0.318(4) 0.331(2) 0.0952(12) 0.071(7) Uiso 1 1 d .

loop_
_atom_site_aniso_label
_atom_site_aniso_U_11
_atom_site_aniso_U_22
_atom_site_aniso_U_33
_atom_site_aniso_U_23
_atom_site_aniso_U_13
_atom_site_aniso_U_12
O4 0.0673(9) 0.0460(8) 0.0698(9) -0.0206(7) 0.0155(7) -0.0158(7)
O3 0.0833(10) 0.0703(10) 0.0422(8) 0.0031(7) -0.0047(7) -0.0431(9)
O1 0.0611(9) 0.0725(10) 0.0600(9) -0.0213(8) 0.0041(7) 0.0150(8)
C2 0.0412(9) 0.0411(10) 0.0365(9) -0.0060(8) -0.0011(8) -0.0025(8)
C4 0.0448(10) 0.0424(10) 0.0378(10) -0.0068(8) -0.0059(8) 0.0027(8)
C1 0.0403(9) 0.0371(10) 0.0380(10) -0.0057(8) -0.0001(7) -0.0075(8)
C6 0.0453(10) 0.0370(10) 0.0352(9) -0.0058(8) -0.0018(8) -0.0039(8)
C5 0.0430(10) 0.0406(10) 0.0357(10) -0.0055(8) -0.0055(8) -0.0036(8)
O2 0.0940(11) 0.0419(8) 0.0716(10) 0.0077(7) -0.0239(9) -0.0004(8)
N1 0.0765(12) 0.0668(12) 0.0392(10) 0.0005(9) -0.0093(9) -0.0367(11)
C27 0.0449(10) 0.0417(10) 0.0363(10) -0.0074(8) 0.0031(8) -0.0140(8)
C29 0.0542(12) 0.0491(12) 0.0360(10) -0.0097(8) 0.0047(9) -0.0127(10)
C28 0.0555(11) 0.0481(11) 0.0336(9) -0.0088(9) 0.0039(8) -0.0180(10)
C15 0.0508(11) 0.0423(11) 0.0453(11) -0.0079(9) 0.0041(9) 0.0032(9)
C18 0.0403(10) 0.0412(10) 0.0377(9) -0.0086(8) -0.0036(8) 0.0001(8)
C9 0.0624(12) 0.0376(11) 0.0421(10) -0.0014(9) -0.0042(9) -0.0010(9)
C19 0.0450(10) 0.0427(11) 0.0499(11) -0.0059(9) 0.0010(8) -0.0073(9)
C12 0.0484(10) 0.0422(10) 0.0378(10) -0.0042(8) -0.0030(8) 0.0013(9)
C11 0.0587(11) 0.0374(10) 0.0484(11) -0.0016(9) -0.0114(9) -0.0132(9)
C3 0.0528(11) 0.0493(11) 0.0317(9) -0.0042(8) -0.0053(8) 0.0041(9)
C16 0.0601(12) 0.0587(12) 0.0410(10) -0.0143(9) -0.0067(9) 0.0088(10)
C17 0.0508(11) 0.0583(12) 0.0448(11) -0.0124(9) -0.0101(9) 0.0138(10)
C10 0.0582(12) 0.0471(12) 0.0466(11) -0.0048(9) -0.0162(9) -0.0085(9)
C20 0.0396(10) 0.0538(13) 0.0741(14) -0.0096(11) 0.0026(10) -0.0012(9)
C14 0.0440(11) 0.0697(14) 0.0547(12) -0.0135(11) -0.0075(9) 0.0117(10)
C7 0.0542(11) 0.0456(12) 0.0575(12) -0.0080(10) -0.0146(9) -0.0108(9)
C21 0.0457(12) 0.0473(12) 0.0927(17) -0.0003(12) -0.0034(11) 0.0022(10)
C23 0.0436(11) 0.0505(12) 0.0521(11) -0.0009(9) 0.0020(9) -0.0013(9)
C8 0.0690(13) 0.0370(11) 0.0727(14) -0.0013(10) -0.0121(11) -0.0150(10)
C13 0.0515(11) 0.0662(13) 0.0438(11) -0.0139(10) -0.0113(9) 0.0094(10)
C22 0.0520(12) 0.0476(12) 0.0758(14) 0.0114(11) -0.0027(11) -0.0032(10)
C26 0.0866(16) 0.0772(16) 0.0535(13) -0.0230(12) 0.0132(12) 0.0036(13)
C25 0.0827(16) 0.0692(15) 0.0570(13) 0.0031(11) -0.0156(12) 0.0099(13)
C30 0.102(2) 0.0520(14) 0.112(2) -0.0379(14) 0.0271(17) -0.0087(14)
C24 0.0637(16) 0.0587(15) 0.182(3) 0.0199(18) 0.0082(18) 0.0159(13)
C31 0.153(3) 0.0573(17) 0.155(3) -0.0389(18) 0.053(2) -0.0254(18)
O5 0.0601(9) 0.0710(10) 0.0646(9) -0.0186(8) 0.0251(8) -0.0138(8)

loop_
_atom_type_symbol
_atom_type_description
_atom_type_scat_dispersion_real
_atom_type_scat_dispersion_imag
_atom_type_scat_source
C C 0.0033 0.0016 'International Tables Vol C Tables 4.2.6.8 and 6.1.1.4'
H H 0.0000 0.0000 'International Tables Vol C Tables 4.2.6.8 and 6.1.1.4'
N N 0.0061 0.0033 'International Tables Vol C Tables 4.2.6.8 and 6.1.1.4'
O O 0.0106 0.0060 'International Tables Vol C Tables 4.2.6.8 and 6.1.1.4'

loop_
_geom_angle_atom_site_label_1
_geom_angle_atom_site_label_2
_geom_angle_atom_site_label_3
_geom_angle
C29 O4 C30 115.78(16)
C15 O1 C26 117.02(16)
C3 C2 C18 124.91(15)
C3 C2 C1 106.59(15)
C18 C2 C1 128.49(15)
C5 C4 C12 129.67(16)
C5 C4 C3 108.13(15)
C12 C4 C3 122.18(15)
C27 C1 C5 126.76(15)
C27 C1 C2 127.05(16)
C5 C1 C2 105.97(14)
C11 C6 C7 117.06(16)
C11 C6 C5 123.35(16)
C7 C6 C5 119.48(16)
C4 C5 C6 125.53(16)
C4 C5 C1 107.67(15)
C6 C5 C1 126.67(15)
C9 O2 C25 117.86(17)
C1 C27 C29 125.05(16)
C1 C27 C28 126.01(16)
C29 C27 C28 108.86(14)
O5 C29 O4 124.33(18)
O5 C29 C27 123.52(17)
O4 C29 C27 111.96(16)
O3 C28 N1 124.59(17)
O3 C28 C27 119.50(16)
N1 C28 C27 115.63(17)
O1 C15 C16 124.55(17)
O1 C15 C14 116.20(17)
C16 C15 C14 119.25(17)
C19 C18 C23 117.37(16)
C19 C18 C2 122.68(16)
C23 C18 C2 119.90(15)
O2 C9 C10 124.89(18)
O2 C9 C8 115.80(17)
C10 C9 C8 119.30(17)
C20 C19 C18 121.06(18)
C17 C12 C13 116.60(17)
C17 C12 C4 120.33(16)
C13 C12 C4 123.00(17)
C6 C11 C10 122.39(17)
C2 C3 C4 111.53(15)
C15 C16 C17 119.74(18)
C12 C17 C16 122.37(18)
C9 C10 C11 119.33(17)
C19 C20 C21 121.53(18)
C13 C14 C15 120.51(18)
C8 C7 C6 121.52(18)
C22 C21 C20 117.47(18)
C22 C21 C24 120.6(2)
C20 C21 C24 121.9(2)
C22 C23 C18 121.18(17)
C7 C8 C9 120.38(18)
C14 C13 C12 121.53(18)
C21 C22 C23 121.29(19)
C31 C30 O4 108.5(2)

loop_
_geom_bond_atom_site_label_1
_geom_bond_atom_site_label_2
_geom_bond_distance
O4 C29 1.322(2)
O4 C30 1.463(3)
O3 C28 1.215(2)
O1 C15 1.369(2)
O1 C26 1.420(3)
C2 C3 1.333(2)
C2 C18 1.478(2)
C2 C1 1.491(2)
C4 C5 1.356(2)
C4 C12 1.473(2)
C4 C3 1.468(2)
C1 C27 1.347(2)
C1 C5 1.489(2)
C6 C11 1.380(2)
C6 C7 1.385(3)
C6 C5 1.485(2)
O2 C9 1.371(2)
O2 C25 1.418(3)
N1 C28 1.329(2)
C27 C29 1.499(3)
C27 C28 1.518(2)
C29 O5 1.202(2)
C15 C16 1.373(3)
C15 C14 1.385(3)
C18 C19 1.390(3)
C18 C23 1.386(3)
C9 C10 1.371(3)
C9 C8 1.389(3)
C19 C20 1.377(3)
C12 C17 1.380(3)
C12 C13 1.403(3)
C11 C10 1.381(3)
C16 C17 1.382(3)
C20 C21 1.380(3)
C14 C13 1.366(3)
C7 C8 1.365(3)
C21 C22 1.385(3)
C21 C24 1.510(3)
C23 C22 1.379(3)
C30 C31 1.452(4)
